data_4105084
loop_
_publ_author_name
'Shusuke Noda'
'Akifumi Nakamura'
'Takuya Kochi'
'Lung Wa Chung'
'Keiji Morokuma'
'Kyoko Nozaki'

_publ_section_title
;
 Mechanistic Studies on the Formation of Linear Polyethylene Chain
 Catalyzed by Palladium Phosphine-Sulfonate Complexes: Experiment and
 Theoretical Studies
;
_journal_name_full 'Journal of the American Chemical Society'
_journal_page_first 14088
_journal_page_last 14100
_journal_paper_doi 10.1021/ja9047398
_journal_volume 131
_journal_year 2009
_chemical_formula_sum 'C28 H28 Cl4 N O5 P Pd S'
_chemical_formula_weight 769.74
_chemical_name_systematic
; 
 ? 
;
_space_group_IT_number 61
_symmetry_cell_setting orthorhombic
_symmetry_space_group_name_Hall '-P 2ac 2ab'
_symmetry_space_group_name_H-M 'P b c a'
_atom_sites_solution_hydrogens geom
_atom_sites_solution_primary direct
_atom_sites_solution_secondary difmap
_audit_creation_method SHELXL-97
_cell_angle_alpha 90.00
_cell_angle_beta 90.00
_cell_angle_gamma 90.00
_cell_formula_units_Z 8
_cell_length_a 13.566(4)
_cell_length_b 15.650(5)
_cell_length_c 29.776(9)
_cell_measurement_temperature 103(2)
_cell_volume 6322(3)
_computing_structure_refinement 'SHELXL-97 (Sheldrick, 1997)'
_computing_structure_solution 'SHELXS-97 (Sheldrick, 1990)'
_diffrn_ambient_temperature 103(2)
_diffrn_measured_fraction_theta_full 0.996
_diffrn_measured_fraction_theta_max 0.996
_diffrn_radiation_monochromator graphite
_diffrn_radiation_source 'fine-focus sealed tube'
_diffrn_radiation_type MoK\a
_diffrn_radiation_wavelength 0.71070
_diffrn_reflns_av_R_equivalents 0.0316
_diffrn_reflns_av_sigmaI/netI 0.0195
_diffrn_reflns_limit_h_max 16
_diffrn_reflns_limit_h_min -16
_diffrn_reflns_limit_k_max 18
_diffrn_reflns_limit_k_min -17
_diffrn_reflns_limit_l_max 35
_diffrn_reflns_limit_l_min -30
_diffrn_reflns_number 37512
_diffrn_reflns_theta_full 25.00
_diffrn_reflns_theta_max 25.00
_diffrn_reflns_theta_min 3.00
_exptl_absorpt_coefficient_mu 1.080
_exptl_absorpt_correction_T_max 0.7376
_exptl_absorpt_correction_T_min 0.6142
_exptl_absorpt_correction_type multi-scan
_exptl_crystal_density_diffrn 1.618
_exptl_crystal_F_000 3104
_exptl_crystal_size_max 0.50
_exptl_crystal_size_mid 0.30
_exptl_crystal_size_min 0.30
_refine_diff_density_max 0.896
_refine_diff_density_min -0.850
_refine_diff_density_rms 0.085
_refine_ls_extinction_method none
_refine_ls_goodness_of_fit_ref 1.110
_refine_ls_hydrogen_treatment constr
_refine_ls_matrix_type full
_refine_ls_number_parameters 392
_refine_ls_number_reflns 5545
_refine_ls_number_restraints 0
_refine_ls_restrained_S_all 1.110
_refine_ls_R_factor_all 0.0396
_refine_ls_R_factor_gt 0.0372
_refine_ls_shift/su_max 0.002
_refine_ls_shift/su_mean 0.000
_refine_ls_structure_factor_coef Fsqd
_refine_ls_weighting_details 'calc w=1/[\s^2^(Fo^2^)+(0.0404P)^2^+18.1038P] where P=(Fo^2^+2Fc^2^)/3'
_refine_ls_weighting_scheme calc
_refine_ls_wR_factor_gt 0.0914
_refine_ls_wR_factor_ref 0.0930
_reflns_number_gt 5299
_reflns_number_total 5545
_reflns_threshold_expression >2sigma(I)
_cod_data_source_file ja9047398_si_003.cif
_cod_data_source_block exp37-1
_cod_database_code 4105084

loop_
_symmetry_equiv_pos_as_xyz
'x, y, z'
'-x+1/2, -y, z+1/2'
'x+1/2, -y+1/2, -z'
'-x, y+1/2, -z+1/2'
'-x, -y, -z'
'x-1/2, y, -z-1/2'
'-x-1/2, y-1/2, z'
'x, -y-1/2, z-1/2'

loop_
_atom_site_label
_atom_site_type_symbol
_atom_site_fract_x
_atom_site_fract_y
_atom_site_fract_z
_atom_site_U_iso_or_equiv
_atom_site_adp_type
_atom_site_occupancy
_atom_site_symmetry_multiplicity
_atom_site_calc_flag
_atom_site_refinement_flags
_atom_site_disorder_assembly
_atom_site_disorder_group
Pd1 Pd 0.021465(16) 0.031499(15) 0.646906(8) 0.01139(9) Uani 1 1 d . . .
Cl1 Cl -0.03793(6) -0.04212(5) 0.70705(3) 0.01993(18) Uani 1 1 d . . .
P1 P -0.12777(6) 0.09149(5) 0.63723(3) 0.01193(17) Uani 1 1 d . . .
C1 C -0.1384(2) 0.14659(19) 0.58307(10) 0.0149(6) Uani 1 1 d . . .
C2 C -0.0592(2) 0.1885(2) 0.56264(11) 0.0161(6) Uani 1 1 d . . .
S1 S 0.06125(6) 0.18517(5) 0.58656(3) 0.01609(17) Uani 1 1 d . . .
O1 O 0.08168(16) 0.09152(14) 0.59223(7) 0.0170(5) Uani 1 1 d . . .
O2 O 0.05542(17) 0.22833(14) 0.62927(8) 0.0204(5) Uani 1 1 d . . .
O3 O 0.12842(17) 0.22068(16) 0.55408(8) 0.0253(6) Uani 1 1 d . . .
C3 C -0.0714(3) 0.2327(2) 0.52249(11) 0.0212(7) Uani 1 1 d . . .
H1 H -0.0170 0.2611 0.5091 0.025 Uiso 1 1 calc R . .
C4 C -0.1634(3) 0.2351(2) 0.50210(11) 0.0247(8) Uani 1 1 d . . .
H2 H -0.1726 0.2672 0.4753 0.030 Uiso 1 1 calc R . .
C5 C -0.2415(3) 0.1908(2) 0.52071(11) 0.0226(7) Uani 1 1 d . . .
H3 H -0.3037 0.1906 0.5060 0.027 Uiso 1 1 calc R . .
C6 C -0.2293(2) 0.1468(2) 0.56073(11) 0.0181(7) Uani 1 1 d . . .
H4 H -0.2834 0.1163 0.5732 0.022 Uiso 1 1 calc R . .
C7 C -0.1529(2) 0.17100(19) 0.68006(10) 0.0150(6) Uani 1 1 d . . .
C8 C -0.0802(3) 0.1873(2) 0.71212(11) 0.0203(7) Uani 1 1 d . . .
H5 H -0.0218 0.1539 0.7124 0.024 Uiso 1 1 calc R . .
C9 C -0.0922(3) 0.2520(2) 0.74369(12) 0.0272(8) Uani 1 1 d . . .
H6 H -0.0418 0.2635 0.7650 0.033 Uiso 1 1 calc R . .
C10 C -0.1781(3) 0.2992(2) 0.74370(12) 0.0283(8) Uani 1 1 d . . .
H7 H -0.1864 0.3430 0.7654 0.034 Uiso 1 1 calc R . .
C11 C -0.2522(3) 0.2843(2) 0.71296(12) 0.0243(8) Uani 1 1 d . . .
H8 H -0.3112 0.3168 0.7139 0.029 Uiso 1 1 calc R . .
C12 C -0.2396(2) 0.2209(2) 0.68032(11) 0.0178(7) Uani 1 1 d . . .
O4 O -0.30579(17) 0.20398(15) 0.64747(8) 0.0217(5) Uani 1 1 d . . .
C13 C -0.3947(3) 0.2523(3) 0.64598(14) 0.0329(9) Uani 1 1 d . . .
H9 H -0.4345 0.2396 0.6726 0.049 Uiso 1 1 calc R . .
H10 H -0.4319 0.2372 0.6189 0.049 Uiso 1 1 calc R . .
H11 H -0.3789 0.3134 0.6454 0.049 Uiso 1 1 calc R . .
C14 C -0.2274(2) 0.0144(2) 0.63673(11) 0.0149(6) Uani 1 1 d . . .
C15 C -0.3034(2) 0.0142(2) 0.66809(11) 0.0184(7) Uani 1 1 d . . .
H12 H -0.3038 0.0557 0.6914 0.022 Uiso 1 1 calc R . .
C16 C -0.3786(3) -0.0457(2) 0.66590(13) 0.0241(8) Uani 1 1 d . . .
H13 H -0.4303 -0.0452 0.6874 0.029 Uiso 1 1 calc R . .
C17 C -0.3776(3) -0.1064(2) 0.63206(13) 0.0249(8) Uani 1 1 d . . .
H14 H -0.4292 -0.1473 0.6304 0.030 Uiso 1 1 calc R . .
C18 C -0.3021(3) -0.1084(2) 0.60057(12) 0.0237(8) Uani 1 1 d . . .
H15 H -0.3021 -0.1502 0.5774 0.028 Uiso 1 1 calc R . .
C19 C -0.2263(2) -0.0485(2) 0.60323(11) 0.0185(7) Uani 1 1 d . . .
O5 O -0.14653(18) -0.04513(15) 0.57511(8) 0.0232(5) Uani 1 1 d . . .
C20 C -0.1449(3) -0.1005(3) 0.53675(14) 0.0381(10) Uani 1 1 d . . .
H16 H -0.1422 -0.1601 0.5468 0.057 Uiso 1 1 calc R . .
H17 H -0.0867 -0.0877 0.5184 0.057 Uiso 1 1 calc R . .
H18 H -0.2046 -0.0914 0.5189 0.057 Uiso 1 1 calc R . .
N1 N 0.1607(2) -0.02488(17) 0.65740(9) 0.0165(6) Uani 1 1 d . . .
C21 C 0.1832(3) -0.0976(2) 0.63516(12) 0.0224(7) Uani 1 1 d . . .
C22 C 0.2724(3) -0.1387(3) 0.64253(14) 0.0309(9) Uani 1 1 d . . .
H19 H 0.2876 -0.1899 0.6269 0.037 Uiso 1 1 calc R . .
C23 C 0.3389(3) -0.1047(3) 0.67265(14) 0.0333(9) Uani 1 1 d . . .
H20 H 0.3998 -0.1328 0.6783 0.040 Uiso 1 1 calc R . .
C24 C 0.3162(3) -0.0300(3) 0.69445(13) 0.0298(9) Uani 1 1 d . . .
H21 H 0.3616 -0.0056 0.7151 0.036 Uiso 1 1 calc R . .
C25 C 0.2259(2) 0.0099(2) 0.68615(11) 0.0221(7) Uani 1 1 d . . .
C26 C 0.1099(3) -0.1295(2) 0.60187(14) 0.0327(9) Uani 1 1 d . . .
H22 H 0.0440 -0.1289 0.6154 0.049 Uiso 1 1 calc R . .
H23 H 0.1269 -0.1880 0.5931 0.049 Uiso 1 1 calc R . .
H24 H 0.1105 -0.0925 0.5753 0.049 Uiso 1 1 calc R . .
C27 C 0.1970(3) 0.0919(2) 0.70862(12) 0.0285(8) Uani 1 1 d . . .
H25 H 0.1781 0.1339 0.6858 0.043 Uiso 1 1 calc R . .
H26 H 0.2529 0.1139 0.7260 0.043 Uiso 1 1 calc R . .
H27 H 0.1411 0.0815 0.7288 0.043 Uiso 1 1 calc R . .
C28 C 0.4184(4) 0.0360(4) 0.5824(2) 0.0646(16) Uani 1 1 d . . .
H28 H 0.4417 -0.0086 0.6040 0.077 Uiso 0.50 1 calc PR A 1
H29 H 0.4378 0.0300 0.6146 0.077 Uiso 0.50 1 calc PR A 2
Cl2 Cl 0.51537(9) 0.08081(11) 0.55348(6) 0.0755(5) Uani 1 1 d . B .
Cl3 Cl 0.3618(2) 0.12999(17) 0.61261(10) 0.0590(7) Uani 0.50 1 d P B 1
Cl4 Cl 0.32424(19) -0.0033(2) 0.54771(10) 0.0678(9) Uani 0.50 1 d P B 1
Cl5 Cl 0.3114(2) 0.0761(2) 0.58017(13) 0.0853(13) Uani 0.50 1 d P B 2
Cl6 Cl 0.4192(3) -0.07495(19) 0.55537(11) 0.0710(8) Uani 0.50 1 d P B 2

loop_
_atom_site_aniso_label
_atom_site_aniso_U_11
_atom_site_aniso_U_22
_atom_site_aniso_U_33
_atom_site_aniso_U_23
_atom_site_aniso_U_13
_atom_site_aniso_U_12
Pd1 0.00985(14) 0.01225(14) 0.01207(14) -0.00017(9) 0.00049(8) 0.00040(8)
Cl1 0.0207(4) 0.0217(4) 0.0174(4) 0.0056(3) 0.0025(3) -0.0005(3)
P1 0.0106(4) 0.0121(4) 0.0131(4) -0.0005(3) 0.0006(3) -0.0001(3)
C1 0.0196(16) 0.0139(15) 0.0112(15) -0.0023(12) 0.0000(12) 0.0054(13)
C2 0.0176(16) 0.0147(15) 0.0161(16) -0.0027(13) -0.0001(13) 0.0030(13)
S1 0.0141(4) 0.0166(4) 0.0176(4) 0.0028(3) 0.0032(3) -0.0019(3)
O1 0.0140(11) 0.0194(11) 0.0177(11) 0.0021(9) 0.0039(9) 0.0020(9)
O2 0.0193(12) 0.0183(12) 0.0235(12) -0.0021(10) -0.0001(10) -0.0052(10)
O3 0.0211(13) 0.0277(13) 0.0270(13) 0.0084(11) 0.0080(10) -0.0025(10)
C3 0.0284(18) 0.0191(17) 0.0160(17) 0.0024(13) 0.0046(14) 0.0035(14)
C4 0.036(2) 0.0229(18) 0.0149(16) 0.0006(14) -0.0014(15) 0.0103(16)
C5 0.0245(18) 0.0230(18) 0.0202(17) -0.0020(14) -0.0078(14) 0.0068(14)
C6 0.0167(16) 0.0163(16) 0.0213(17) -0.0029(13) -0.0027(13) 0.0006(13)
C7 0.0177(16) 0.0135(15) 0.0138(15) 0.0004(12) 0.0034(12) -0.0004(13)
C8 0.0222(17) 0.0201(17) 0.0185(17) -0.0001(13) 0.0018(14) 0.0004(14)
C9 0.034(2) 0.0282(18) 0.0196(18) -0.0060(15) -0.0045(15) -0.0033(16)
C10 0.041(2) 0.0218(18) 0.0225(18) -0.0083(15) 0.0056(16) 0.0019(16)
C11 0.0274(18) 0.0190(17) 0.0265(18) -0.0009(14) 0.0088(15) 0.0060(15)
C12 0.0202(16) 0.0150(16) 0.0182(16) 0.0019(13) 0.0064(13) -0.0004(13)
O4 0.0179(12) 0.0211(12) 0.0262(13) -0.0022(10) -0.0023(10) 0.0075(10)
C13 0.0215(19) 0.036(2) 0.042(2) -0.0043(18) -0.0026(16) 0.0143(17)
C14 0.0131(15) 0.0126(15) 0.0190(16) 0.0025(13) -0.0027(13) -0.0007(12)
C15 0.0177(16) 0.0164(16) 0.0212(17) 0.0021(13) 0.0014(13) 0.0000(13)
C16 0.0173(17) 0.0247(18) 0.0303(19) 0.0052(15) 0.0050(15) -0.0007(14)
C17 0.0172(17) 0.0201(17) 0.037(2) 0.0051(16) -0.0049(15) -0.0065(14)
C18 0.0243(18) 0.0170(17) 0.0297(19) -0.0028(14) -0.0029(15) -0.0045(14)
C19 0.0166(16) 0.0178(16) 0.0212(17) 0.0004(13) 0.0008(13) -0.0011(13)
O5 0.0229(12) 0.0228(12) 0.0239(13) -0.0105(10) 0.0069(10) -0.0054(10)
C20 0.039(2) 0.044(2) 0.032(2) -0.0203(19) 0.0121(18) -0.0129(19)
N1 0.0131(13) 0.0189(14) 0.0176(14) 0.0033(11) 0.0012(11) 0.0020(11)
C21 0.0202(17) 0.0212(17) 0.0257(18) 0.0024(14) 0.0083(14) 0.0029(14)
C22 0.024(2) 0.027(2) 0.042(2) 0.0068(17) 0.0102(17) 0.0105(16)
C23 0.0163(18) 0.041(2) 0.042(2) 0.0183(19) 0.0069(16) 0.0125(16)
C24 0.0181(18) 0.044(2) 0.028(2) 0.0143(17) -0.0065(15) -0.0027(16)
C25 0.0168(17) 0.0282(18) 0.0212(17) 0.0076(15) -0.0016(14) -0.0014(14)
C26 0.030(2) 0.028(2) 0.040(2) -0.0166(17) 0.0056(17) 0.0048(17)
C27 0.0264(19) 0.035(2) 0.0241(18) -0.0047(16) -0.0094(15) -0.0026(16)
C28 0.051(3) 0.072(4) 0.071(4) 0.031(3) -0.009(3) -0.022(3)
Cl2 0.0287(6) 0.0855(11) 0.1122(13) 0.0359(10) -0.0039(7) -0.0139(6)
Cl3 0.0563(15) 0.0464(14) 0.0741(18) 0.0250(13) 0.0184(13) -0.0018(12)
Cl4 0.0404(13) 0.101(2) 0.0616(16) 0.0257(16) -0.0104(12) -0.0382(15)
Cl5 0.0553(17) 0.088(2) 0.112(3) 0.064(2) 0.0439(18) 0.0336(17)
Cl6 0.082(2) 0.0585(16) 0.0727(19) -0.0132(14) 0.0023(16) -0.0044(15)

loop_
_atom_type_symbol
_atom_type_description
_atom_type_scat_dispersion_real
_atom_type_scat_dispersion_imag
_atom_type_scat_source
C C 0.0033 0.0016 'International Tables Vol C Tables 4.2.6.8 and 6.1.1.4'
H H 0.0000 0.0000 'International Tables Vol C Tables 4.2.6.8 and 6.1.1.4'
N N 0.0061 0.0033 'International Tables Vol C Tables 4.2.6.8 and 6.1.1.4'
O O 0.0106 0.0060 'International Tables Vol C Tables 4.2.6.8 and 6.1.1.4'
P P 0.1023 0.0942 'International Tables Vol C Tables 4.2.6.8 and 6.1.1.4'
S S 0.1246 0.1234 'International Tables Vol C Tables 4.2.6.8 and 6.1.1.4'
Pd Pd -0.9988 1.0072 'International Tables Vol C Tables 4.2.6.8 and 6.1.1.4'
Cl Cl 0.1484 0.1585 'International Tables Vol C Tables 4.2.6.8 and 6.1.1.4'

loop_
_geom_angle_atom_site_label_1
_geom_angle_atom_site_label_2
_geom_angle_atom_site_label_3
_geom_angle
O1 Pd1 N1 87.28(10)
O1 Pd1 P1 93.76(7)
N1 Pd1 P1 178.82(8)
O1 Pd1 Cl1 176.23(6)
N1 Pd1 Cl1 89.35(8)
P1 Pd1 Cl1 89.62(3)
C14 P1 C7 108.79(15)
C14 P1 C1 104.31(15)
C7 P1 C1 106.31(14)
C14 P1 Pd1 113.24(11)
C7 P1 Pd1 111.42(11)
C1 P1 Pd1 112.31(10)
C2 C1 C6 118.0(3)
C2 C1 P1 122.8(2)
C6 C1 P1 119.2(2)
C3 C2 C1 121.0(3)
C3 C2 S1 117.8(3)
C1 C2 S1 121.1(2)
O3 S1 O2 116.49(15)
O3 S1 O1 109.60(14)
O2 S1 O1 111.62(13)
O3 S1 C2 107.47(15)
O2 S1 C2 106.76(14)
O1 S1 C2 104.02(14)
S1 O1 Pd1 117.59(13)
C4 C3 C2 119.8(3)
C4 C3 H1 120.1
C2 C3 H1 120.1
C5 C4 C3 120.0(3)
C5 C4 H2 120.0
C3 C4 H2 120.0
C4 C5 C6 120.1(3)
C4 C5 H3 119.9
C6 C5 H3 119.9
C5 C6 C1 120.9(3)
C5 C6 H4 119.5
C1 C6 H4 119.5
C8 C7 C12 118.9(3)
C8 C7 P1 118.3(2)
C12 C7 P1 122.7(2)
C9 C8 C7 120.9(3)
C9 C8 H5 119.6
C7 C8 H5 119.6
C10 C9 C8 119.2(3)
C10 C9 H6 120.4
C8 C9 H6 120.4
C11 C10 C9 121.7(3)
C11 C10 H7 119.2
C9 C10 H7 119.2
C10 C11 C12 119.5(3)
C10 C11 H8 120.3
C12 C11 H8 120.3
O4 C12 C11 124.1(3)
O4 C12 C7 116.1(3)
C11 C12 C7 119.8(3)
C12 O4 C13 118.7(3)
O4 C13 H9 109.5
O4 C13 H10 109.5
H9 C13 H10 109.5
O4 C13 H11 109.5
H9 C13 H11 109.5
H10 C13 H11 109.5
C15 C14 C19 118.9(3)
C15 C14 P1 123.3(3)
C19 C14 P1 117.7(2)
C16 C15 C14 121.0(3)
C16 C15 H12 119.5
C14 C15 H12 119.5
C17 C16 C15 119.4(3)
C17 C16 H13 120.3
C15 C16 H13 120.3
C16 C17 C18 120.9(3)
C16 C17 H14 119.5
C18 C17 H14 119.5
C17 C18 C19 119.4(3)
C17 C18 H15 120.3
C19 C18 H15 120.3
O5 C19 C18 125.1(3)
O5 C19 C14 114.6(3)
C18 C19 C14 120.3(3)
C19 O5 C20 118.4(3)
O5 C20 H16 109.5
O5 C20 H17 109.5
H16 C20 H17 109.5
O5 C20 H18 109.5
H16 C20 H18 109.5
H17 C20 H18 109.5
C25 N1 C21 120.2(3)
C25 N1 Pd1 120.9(2)
C21 N1 Pd1 118.8(2)
N1 C21 C22 120.6(3)
N1 C21 C26 117.2(3)
C22 C21 C26 122.1(3)
C23 C22 C21 119.7(4)
C23 C22 H19 120.2
C21 C22 H19 120.2
C24 C23 C22 119.3(3)
C24 C23 H20 120.4
C22 C23 H20 120.4
C23 C24 C25 119.6(4)
C23 C24 H21 120.2
C25 C24 H21 120.2
N1 C25 C24 120.5(3)
N1 C25 C27 117.3(3)
C24 C25 C27 122.2(3)
C21 C26 H22 109.5
C21 C26 H23 109.5
H22 C26 H23 109.5
C21 C26 H24 109.5
H22 C26 H24 109.5
H23 C26 H24 109.5
C25 C27 H25 109.5
C25 C27 H26 109.5
H25 C27 H26 109.5
C25 C27 H27 109.5
H25 C27 H27 109.5
H26 C27 H27 109.5
Cl5 C28 Cl2 121.2(3)
Cl5 C28 Cl4 56.4(3)
Cl2 C28 Cl4 113.9(4)
Cl5 C28 Cl3 48.5(3)
Cl2 C28 Cl3 103.4(3)
Cl4 C28 Cl3 104.9(3)
Cl5 C28 Cl6 110.3(4)
Cl2 C28 Cl6 99.0(3)
Cl4 C28 Cl6 55.8(2)
Cl3 C28 Cl6 155.5(3)
Cl5 C28 H28 126.4
Cl2 C28 H28 111.4
Cl4 C28 H28 111.4
Cl3 C28 H28 111.4
Cl6 C28 H28 68.7
Cl5 C28 H29 108.5
Cl2 C28 H29 108.5
Cl4 C28 H29 136.4
Cl3 C28 H29 73.8
Cl6 C28 H29 108.5
H28 C28 H29 40.0

loop_
_geom_bond_atom_site_label_1
_geom_bond_atom_site_label_2
_geom_bond_distance
Pd1 O1 2.050(2)
Pd1 N1 2.108(3)
Pd1 P1 2.2501(10)
Pd1 Cl1 2.2769(9)
P1 C14 1.812(3)
P1 C7 1.814(3)
P1 C1 1.835(3)
C1 C2 1.398(5)
C1 C6 1.401(4)
C2 C3 1.391(5)
C2 S1 1.783(3)
S1 O3 1.440(2)
S1 O2 1.442(3)
S1 O1 1.501(2)
C3 C4 1.388(5)
C3 H1 0.9500
C4 C5 1.382(5)
C4 H2 0.9500
C5 C6 1.386(5)
C5 H3 0.9500
C6 H4 0.9500
C7 C8 1.396(5)
C7 C12 1.413(5)
C8 C9 1.391(5)
C8 H5 0.9500
C9 C10 1.380(5)
C9 H6 0.9500
C10 C11 1.379(5)
C10 H7 0.9500
C11 C12 1.399(5)
C11 H8 0.9500
C12 O4 1.354(4)
O4 C13 1.425(4)
C13 H9 0.9800
C13 H10 0.9800
C13 H11 0.9800
C14 C15 1.391(5)
C14 C19 1.402(5)
C15 C16 1.387(5)
C15 H12 0.9500
C16 C17 1.385(5)
C16 H13 0.9500
C17 C18 1.389(5)
C17 H14 0.9500
C18 C19 1.392(5)
C18 H15 0.9500
C19 O5 1.370(4)
O5 C20 1.434(4)
C20 H16 0.9800
C20 H17 0.9800
C20 H18 0.9800
N1 C25 1.345(4)
N1 C21 1.351(4)
C21 C22 1.388(5)
C21 C26 1.490(5)
C22 C23 1.378(6)
C22 H19 0.9500
C23 C24 1.372(6)
C23 H20 0.9500
C24 C25 1.397(5)
C24 H21 0.9500
C25 C27 1.500(5)
C26 H22 0.9800
C26 H23 0.9800
C26 H24 0.9800
C27 H25 0.9800
C27 H26 0.9800
C27 H27 0.9800
C28 Cl5 1.583(6)
C28 Cl2 1.721(5)
C28 Cl4 1.754(6)
C28 Cl3 1.888(7)
C28 Cl6 1.913(7)
C28 H28 1.0000
C28 H29 1.0000

loop_
_geom_torsion_atom_site_label_1
_geom_torsion_atom_site_label_2
_geom_torsion_atom_site_label_3
_geom_torsion_atom_site_label_4
_geom_torsion
O1 Pd1 P1 C14 128.45(13)
N1 Pd1 P1 C14 -80(4)
Cl1 Pd1 P1 C14 -49.89(12)
O1 Pd1 P1 C7 -108.52(13)
N1 Pd1 P1 C7 43(4)
Cl1 Pd1 P1 C7 73.14(11)
O1 Pd1 P1 C1 10.62(13)
N1 Pd1 P1 C1 162(4)
Cl1 Pd1 P1 C1 -167.72(11)
C14 P1 C1 C2 -156.8(3)
C7 P1 C1 C2 88.3(3)
Pd1 P1 C1 C2 -33.8(3)
C14 P1 C1 C6 22.8(3)
C7 P1 C1 C6 -92.1(3)
Pd1 P1 C1 C6 145.9(2)
C6 C1 C2 C3 3.2(5)
P1 C1 C2 C3 -177.2(2)
C6 C1 C2 S1 -175.5(2)
P1 C1 C2 S1 4.1(4)
C3 C2 S1 O3 -8.7(3)
C1 C2 S1 O3 170.0(3)
C3 C2 S1 O2 116.9(3)
C1 C2 S1 O2 -64.3(3)
C3 C2 S1 O1 -124.9(3)
C1 C2 S1 O1 53.8(3)
O3 S1 O1 Pd1 165.16(14)
O2 S1 O1 Pd1 34.58(18)
C2 S1 O1 Pd1 -80.17(17)
N1 Pd1 O1 S1 -133.80(16)
P1 Pd1 O1 S1 45.65(14)
Cl1 Pd1 O1 S1 -160.5(9)
C1 C2 C3 C4 -0.4(5)
S1 C2 C3 C4 178.4(3)
C2 C3 C4 C5 -2.6(5)
C3 C4 C5 C6 2.6(5)
C4 C5 C6 C1 0.3(5)
C2 C1 C6 C5 -3.2(5)
P1 C1 C6 C5 177.2(2)
C14 P1 C7 C8 127.0(3)
C1 P1 C7 C8 -121.2(3)
Pd1 P1 C7 C8 1.5(3)
C14 P1 C7 C12 -57.6(3)
C1 P1 C7 C12 54.2(3)
Pd1 P1 C7 C12 176.9(2)
C12 C7 C8 C9 -0.4(5)
P1 C7 C8 C9 175.1(3)
C7 C8 C9 C10 1.3(5)
C8 C9 C10 C11 -0.5(6)
C9 C10 C11 C12 -1.2(5)
C10 C11 C12 O4 -176.9(3)
C10 C11 C12 C7 2.1(5)
C8 C7 C12 O4 177.8(3)
P1 C7 C12 O4 2.5(4)
C8 C7 C12 C11 -1.3(5)
P1 C7 C12 C11 -176.6(2)
C11 C12 O4 C13 -0.9(5)
C7 C12 O4 C13 -180.0(3)
C7 P1 C14 C15 -6.3(3)
C1 P1 C14 C15 -119.4(3)
Pd1 P1 C14 C15 118.2(3)
C7 P1 C14 C19 174.6(2)
C1 P1 C14 C19 61.5(3)
Pd1 P1 C14 C19 -60.9(3)
C19 C14 C15 C16 -1.6(5)
P1 C14 C15 C16 179.3(3)
C14 C15 C16 C17 0.3(5)
C15 C16 C17 C18 0.4(5)
C16 C17 C18 C19 0.2(5)
C17 C18 C19 O5 178.1(3)
C17 C18 C19 C14 -1.5(5)
C15 C14 C19 O5 -177.4(3)
P1 C14 C19 O5 1.7(4)
C15 C14 C19 C18 2.2(5)
P1 C14 C19 C18 -178.6(3)
C18 C19 O5 C20 7.6(5)
C14 C19 O5 C20 -172.8(3)
O1 Pd1 N1 C25 95.5(3)
P1 Pd1 N1 C25 -56(4)
Cl1 Pd1 N1 C25 -86.1(2)
O1 Pd1 N1 C21 -85.4(2)
P1 Pd1 N1 C21 123(4)
Cl1 Pd1 N1 C21 92.9(2)
C25 N1 C21 C22 1.8(5)
Pd1 N1 C21 C22 -177.3(3)
C25 N1 C21 C26 -176.5(3)
Pd1 N1 C21 C26 4.5(4)
N1 C21 C22 C23 -0.3(5)
C26 C21 C22 C23 177.8(4)
C21 C22 C23 C24 -0.9(6)
C22 C23 C24 C25 0.7(5)
C21 N1 C25 C24 -2.0(5)
Pd1 N1 C25 C24 177.1(2)
C21 N1 C25 C27 178.3(3)
Pd1 N1 C25 C27 -2.7(4)
C23 C24 C25 N1 0.8(5)
C23 C24 C25 C27 -179.5(3)
